data_2210214
loop_
_publ_author_name
'Demir, Sibel'
'Din\,cer, Muharrem'
'Sar\?ip\?inar, Emin'

_publ_section_title
;
 2-(1-Phenylethylideneamino)guanidine
;
_journal_coeditor_code EZ2024
_journal_issue 9
_journal_name_full 'Acta Crystallographica Section E'
_journal_page_first o4194
_journal_page_last o4195
_journal_paper_doi 10.1107/S160053680603399X
_journal_volume 62
_journal_year 2006
_chemical_formula_iupac 'C9 H12 N4'
_chemical_formula_moiety 'C9 H12 N4'
_chemical_formula_sum 'C9 H12 N4'
_chemical_formula_weight 176.23
_chemical_name_common Acetophenonaminoguanidine
_chemical_name_systematic
;
2-(1-Phenylethylideneamino)guanidine
;
_space_group_IT_number 61
_symmetry_cell_setting orthorhombic
_symmetry_space_group_name_Hall '-P 2ac 2ab'
_symmetry_space_group_name_H-M 'P b c a'
_atom_sites_solution_hydrogens geom
_atom_sites_solution_primary direct
_atom_sites_solution_secondary difmap
_audit_creation_method SHELXL-97
_cell_angle_alpha 90.00
_cell_angle_beta 90.00
_cell_angle_gamma 90.00
_cell_formula_units_Z 8
_cell_length_a 8.2673(9)
_cell_length_b 9.0198(7)
_cell_length_c 26.565(2)
_cell_measurement_reflns_used 7456
_cell_measurement_temperature 296
_cell_measurement_theta_max 25.1
_cell_measurement_theta_min 1.5
_cell_volume 1980.9(3)
_computing_cell_refinement X-AREA
_computing_data_collection 'X-AREA (Stoe & Cie, 2002)'
_computing_data_reduction 'X-RED32 (Stoe & Cie, 2002)'
_computing_molecular_graphics 'ORTEP-3 for Windows (Farrugia, 1997)'
_computing_publication_material 'WinGX (Farrugia, 1999) and PLATON (Spek, 2003)'
_computing_structure_refinement 'SHELXL97 (Sheldrick, 1997)'
_computing_structure_solution 'SHELXS97 (Sheldrick, 1997)'
_diffrn_ambient_temperature 296
_diffrn_detector_area_resol_mean 6.67
_diffrn_measured_fraction_theta_full 0.995
_diffrn_measured_fraction_theta_max 0.995
_diffrn_measurement_device_type 'Stoe IPDS-2'
_diffrn_measurement_method \w
_diffrn_radiation_monochromator graphite
_diffrn_radiation_source 'fine-focus sealed tube'
_diffrn_radiation_type MoK\a
_diffrn_radiation_wavelength 0.71073
_diffrn_reflns_av_R_equivalents 0.081
_diffrn_reflns_av_sigmaI/netI 0.049
_diffrn_reflns_limit_h_max 9
_diffrn_reflns_limit_h_min -9
_diffrn_reflns_limit_k_max 10
_diffrn_reflns_limit_k_min -8
_diffrn_reflns_limit_l_max 31
_diffrn_reflns_limit_l_min -31
_diffrn_reflns_number 8590
_diffrn_reflns_theta_full 25.0
_diffrn_reflns_theta_max 24.98
_diffrn_reflns_theta_min 1.53
_diffrn_standards_decay_% 0
_diffrn_standards_number 0
_exptl_absorpt_coefficient_mu 0.076
_exptl_absorpt_correction_T_max 0.992
_exptl_absorpt_correction_T_min 0.960
_exptl_absorpt_correction_type integration
_exptl_absorpt_process_details '(X-RED32; Stoe & Cie, 2002)'
_exptl_crystal_colour colorless
_exptl_crystal_density_diffrn 1.182
_exptl_crystal_density_method 'not measured'
_exptl_crystal_description needle
_exptl_crystal_F_000 752
_exptl_crystal_size_max 0.76
_exptl_crystal_size_mid 0.35
_exptl_crystal_size_min 0.11
_refine_diff_density_max 0.15
_refine_diff_density_min -0.12
_refine_ls_extinction_coef 0.018(2)
_refine_ls_extinction_expression Fc^*^=kFc[1+0.001xFc^2^\l^3^/sin(2\q)]^-1/4^
_refine_ls_extinction_method SHELXL97
_refine_ls_goodness_of_fit_ref 1.03
_refine_ls_hydrogen_treatment mixed
_refine_ls_matrix_type full
_refine_ls_number_parameters 116
_refine_ls_number_reflns 1741
_refine_ls_number_restraints 0
_refine_ls_restrained_S_all 1.03
_refine_ls_R_factor_all 0.089
_refine_ls_R_factor_gt 0.049
_refine_ls_shift/su_max 0.000
_refine_ls_shift/su_mean 0.000
_refine_ls_structure_factor_coef Fsqd
_refine_ls_weighting_details 'calc w=1/[\s^2^(Fo^2^)+(0.0617P)^2^] where P=(Fo^2^+2Fc^2^)/3'
_refine_ls_weighting_scheme calc
_refine_ls_wR_factor_gt 0.107
_refine_ls_wR_factor_ref 0.125
_reflns_number_gt 1085
_reflns_number_total 1741
_reflns_threshold_expression I>2\s(I)
_cod_data_source_file ez2024.cif
_cod_data_source_block I
_cod_original_cell_volume 1981.0(3)
_cod_original_sg_symbol_Hall '-P 2ac 2ab '
_cod_database_code 2210214
_cod_database_fobs_code 2210214

loop_
_symmetry_equiv_pos_as_xyz
'x, y, z'
'-x+1/2, -y, z+1/2'
'x+1/2, -y+1/2, -z'
'-x, y+1/2, -z+1/2'
'-x, -y, -z'
'x-1/2, y, -z-1/2'
'-x-1/2, y-1/2, z'
'x, -y-1/2, z-1/2'

loop_
_atom_site_type_symbol
_atom_site_label
_atom_site_fract_x
_atom_site_fract_y
_atom_site_fract_z
_atom_site_U_iso_or_equiv
_atom_site_adp_type
_atom_site_calc_flag
_atom_site_refinement_flags
_atom_site_occupancy
C C1 0.2947(2) 0.6960(2) 0.01877(7) 0.0503(5) Uani d . 1
C C2 0.0368(3) 0.7532(2) 0.11660(7) 0.0553(5) Uani d . 1
C C3 -0.0524(4) 0.6089(3) 0.12246(12) 0.0960(10) Uani d . 1
H H3A -0.0229 0.5431 0.0956 0.144 Uiso calc R 1
H H3B -0.1668 0.6269 0.1214 0.144 Uiso calc R 1
H H3C -0.0246 0.5645 0.1541 0.144 Uiso calc R 1
C C4 0.0027(3) 0.8771(3) 0.15181(8) 0.0555(6) Uani d . 1
C C5 -0.1070(3) 0.8614(3) 0.19047(9) 0.0727(7) Uani d . 1
C C6 -0.1373(4) 0.9770(4) 0.22378(11) 0.0862(9) Uani d . 1
C C7 -0.0599(4) 1.1092(4) 0.21852(11) 0.0850(9) Uani d . 1
C C8 0.0487(4) 1.1273(4) 0.17971(12) 0.0854(9) Uani d . 1
C C9 0.0795(3) 1.0136(3) 0.14645(10) 0.0726(7) Uani d . 1
N N1 0.14298(19) 0.77811(19) 0.08227(6) 0.0519(5) Uani d . 1
N N2 0.1717(2) 0.66272(19) 0.04813(6) 0.0531(5) Uani d . 1
N N3 0.3339(3) 0.5973(3) -0.01763(9) 0.0690(6) Uani d . 1
N N4 0.3809(3) 0.8209(2) 0.02081(9) 0.0685(6) Uani d . 1
H H5 -0.164(3) 0.769(4) 0.1935(11) 0.099(10) Uiso d . 1
H H6 -0.211(4) 0.960(4) 0.2514(14) 0.113(10) Uiso d . 1
H H33A 0.279(3) 0.513(4) -0.0183(9) 0.083(8) Uiso d . 1
H H7 -0.081(3) 1.188(3) 0.2430(11) 0.091(8) Uiso d . 1
H H8 0.105(4) 1.217(4) 0.1763(12) 0.110(11) Uiso d . 1
H H9 0.162(3) 1.025(3) 0.1211(12) 0.103(10) Uiso d . 1
H H33B 0.424(4) 0.613(4) -0.0355(11) 0.101(10) Uiso d . 1
H H4A 0.357(3) 0.888(3) 0.0456(10) 0.074(8) Uiso d . 1
H H4B 0.466(3) 0.833(3) 0.0020(10) 0.074(8) Uiso d . 1

loop_
_atom_site_aniso_label
_atom_site_aniso_U_11
_atom_site_aniso_U_22
_atom_site_aniso_U_33
_atom_site_aniso_U_12
_atom_site_aniso_U_13
_atom_site_aniso_U_23
C1 0.0463(11) 0.0491(12) 0.0556(11) 0.0034(9) 0.0002(10) 0.0030(10)
C2 0.0553(12) 0.0581(13) 0.0524(11) -0.0004(10) 0.0016(10) 0.0028(11)
C3 0.114(2) 0.0791(19) 0.095(2) -0.0282(17) 0.0433(18) -0.0127(16)
C4 0.0550(13) 0.0623(15) 0.0491(12) 0.0069(10) -0.0020(10) 0.0010(10)
C5 0.0742(16) 0.0790(19) 0.0649(15) 0.0064(14) 0.0100(13) -0.0004(13)
C6 0.087(2) 0.100(2) 0.0712(17) 0.0201(18) 0.0122(16) -0.0093(17)
C7 0.084(2) 0.095(2) 0.0758(18) 0.0303(18) -0.0145(16) -0.0268(17)
C8 0.093(2) 0.0710(19) 0.092(2) -0.0001(17) -0.0053(18) -0.0177(16)
C9 0.0804(17) 0.0672(17) 0.0703(15) -0.0051(14) 0.0055(13) -0.0078(12)
N1 0.0500(10) 0.0525(11) 0.0532(9) 0.0029(8) 0.0007(8) 0.0010(8)
N2 0.0509(10) 0.0532(11) 0.0552(10) 0.0001(8) 0.0043(8) -0.0031(8)
N3 0.0716(14) 0.0558(13) 0.0794(14) -0.0068(11) 0.0208(11) -0.0108(11)
N4 0.0637(13) 0.0576(13) 0.0843(14) -0.0112(10) 0.0231(12) -0.0130(11)

loop_
_atom_type_symbol
_atom_type_description
_atom_type_scat_dispersion_real
_atom_type_scat_dispersion_imag
_atom_type_scat_source
C C 0.0033 0.0016 'International Tables Vol C Tables 4.2.6.8 and 6.1.1.4'
H H 0.0000 0.0000 'International Tables Vol C Tables 4.2.6.8 and 6.1.1.4'
N N 0.0061 0.0033 'International Tables Vol C Tables 4.2.6.8 and 6.1.1.4'

loop_
_geom_angle_atom_site_label_1
_geom_angle_atom_site_label_2
_geom_angle_atom_site_label_3
_geom_angle
_geom_angle_publ_flag
N2 C1 N4 125.5(2) ?
N2 C1 N3 117.3(2) ?
N4 C1 N3 117.1(2) yes
N1 C2 C4 116.4(2) yes
N1 C2 C3 124.0(2) ?
C4 C2 C3 119.6(2) ?
C2 C3 H3A 109.5 ?
C2 C3 H3B 109.5 ?
H3A C3 H3B 109.5 ?
C2 C3 H3C 109.5 ?
H3A C3 H3C 109.5 ?
H3B C3 H3C 109.5 ?
C5 C4 C9 117.8(2) ?
C5 C4 C2 121.2(2) ?
C9 C4 C2 121.0(2) ?
C4 C5 C6 121.1(3) ?
C4 C5 H5 118.3(18) ?
C6 C5 H5 120.6(18) ?
C7 C6 C5 120.5(3) ?
C7 C6 H6 121(2) ?
C5 C6 H6 118(2) ?
C6 C7 C8 119.2(3) ?
C6 C7 H7 119.1(17) ?
C8 C7 H7 121.7(17) ?
C7 C8 C9 120.8(3) ?
C7 C8 H8 120(2) ?
C9 C8 H8 119(2) ?
C8 C9 C4 120.6(3) ?
C8 C9 H9 119.9(19) ?
C4 C9 H9 119.3(19) ?
C2 N1 N2 116.41(17) yes
C1 N2 N1 110.19(17) ?
C1 N3 H33A 117.1(16) ?
C1 N3 H33B 118(2) ?
H33A N3 H33B 124(3) ?
C1 N4 H4A 118.4(16) ?
C1 N4 H4B 121.2(17) ?
H4A N4 H4B 120(2) ?

loop_
_geom_bond_atom_site_label_1
_geom_bond_atom_site_label_2
_geom_bond_distance
_geom_bond_publ_flag
C1 N2 1.317(3) yes
C1 N4 1.335(3) yes
C1 N3 1.354(3) yes
C2 N1 1.286(2) yes
C2 C4 1.484(3) ?
C2 C3 1.504(3) ?
C3 H3A 0.9600 ?
C3 H3B 0.9600 ?
C3 H3C 0.9600 ?
C4 C5 1.378(3) ?
C4 C9 1.393(3) ?
C5 C6 1.391(4) ?
C5 H5 0.96(3) ?
C6 C7 1.360(5) ?
C6 H6 0.97(4) ?
C7 C8 1.377(4) ?
C7 H7 0.98(3) ?
C8 C9 1.378(4) ?
C8 H8 0.93(4) ?
C9 H9 0.96(3) ?
N1 N2 1.401(2) yes
N3 H33A 0.89(3) ?
N3 H33B 0.90(3) ?
N4 H4A 0.92(3) ?
N4 H4B 0.87(3) ?

loop_
_geom_hbond_atom_site_label_D
_geom_hbond_atom_site_label_H
_geom_hbond_atom_site_label_A
_geom_hbond_site_symmetry_A
_geom_hbond_distance_DH
_geom_hbond_distance_HA
_geom_hbond_distance_DA
_geom_hbond_angle_DHA
N3 H33A N4 7_655 0.89(3) 2.41(3) 3.227(3) 153(2)
N3 H33B N1 3_565 0.90(3) 2.40(3) 3.277(3) 165(3)
N4 H4A N2 7_665 0.92(3) 2.49(3) 3.197(3) 134(2)
N4 H4B N2 3_565 0.87(3) 2.16(3) 3.026(3) 173(2)
N4 H4A N1 . 0.92(3) 2.25(3) 2.585(3) 100.6(19)
C3 H3A N2 . 0.96 2.31 2.751(3) 107.1

loop_
_cod_related_entry_id
_cod_related_entry_database
_cod_related_entry_code
1 ChemSpider 4746680
